data_4310379
loop_
_publ_author_name
'Yugen Zhang'
'R. H. Holm'

_publ_section_title
;
 Structural Conversions of Molybdenum-Iron-Sulfur Edge-Bridged Double
 Cubanes and PN-Type Clusters Topologically Related to the Nitrogenase
 P-Cluster
;
_journal_name_full 'Inorganic Chemistry'
_journal_page_first 674
_journal_page_last 682
_journal_paper_doi 10.1021/ic030259t
_journal_volume 43
_journal_year 2004
_chemical_formula_moiety (Et4N)3[Tp2Mo2Fe6S9(SPh)2]5.5MeCN
_chemical_formula_sum 'C65 H106.5 B2 Fe6 Mo2 N20.5 S11'
_chemical_formula_weight 2076.47
_chemical_melting_point ?
_chemical_name_systematic
;
  ?
;
_space_group_IT_number 14
_symmetry_cell_setting monoclinic
_symmetry_space_group_name_Hall '-P 2yn'
_symmetry_space_group_name_H-M 'P 1 21/n 1'
_atom_sites_solution_hydrogens geom
_atom_sites_solution_primary direct
_atom_sites_solution_secondary difmap
_audit_creation_method SHELXL-97
_cell_angle_alpha 90.00
_cell_angle_beta 91.602(4)
_cell_angle_gamma 90.00
_cell_formula_units_Z 4
_cell_length_a 18.114(3)
_cell_length_b 17.997(3)
_cell_length_c 27.898(4)
_cell_measurement_temperature 193(2)
_cell_volume 9091(3)
_computing_cell_refinement 'Bruker Smart'
_computing_data_collection 'Bruker Smart'
_computing_data_reduction 'Bruker SHELXTL'
_computing_molecular_graphics 'Bruker SHELXTL'
_computing_publication_material 'Bruker SHELXTL'
_computing_structure_refinement 'SHELXL-97 (Sheldrick, 1997)'
_computing_structure_solution 'SHELXS-97 (Sheldrick, 1990)'
_diffrn_ambient_temperature 293(2)
_diffrn_measured_fraction_theta_full 0.950
_diffrn_measured_fraction_theta_max 0.950
_diffrn_measurement_device_type 'CCD area detector'
_diffrn_measurement_method 'phi and omega scan'
_diffrn_radiation_monochromator graphite
_diffrn_radiation_source 'fine-focus sealed tube'
_diffrn_radiation_type MoK\a
_diffrn_radiation_wavelength 0.71073
_diffrn_reflns_av_R_equivalents 0.0724
_diffrn_reflns_av_sigmaI/netI 0.1891
_diffrn_reflns_limit_h_max 21
_diffrn_reflns_limit_h_min -18
_diffrn_reflns_limit_k_max 21
_diffrn_reflns_limit_k_min -12
_diffrn_reflns_limit_l_max 27
_diffrn_reflns_limit_l_min -32
_diffrn_reflns_number 29208
_diffrn_reflns_theta_full 25.00
_diffrn_reflns_theta_max 25.00
_diffrn_reflns_theta_min 1.32
_diffrn_standards_decay_% 0
_exptl_absorpt_coefficient_mu 1.497
_exptl_absorpt_correction_T_max 0.93
_exptl_absorpt_correction_T_min 0.89
_exptl_absorpt_correction_type SADABS
_exptl_crystal_colour 'dark black '
_exptl_crystal_density_diffrn 1.517
_exptl_crystal_density_method 'not measured'
_exptl_crystal_F_000 4264
_exptl_crystal_size_max 0.1
_exptl_crystal_size_mid 0.06
_exptl_crystal_size_min 0.05
_refine_diff_density_max 1.137
_refine_diff_density_min -0.524
_refine_diff_density_rms 0.098
_refine_ls_extinction_method none
_refine_ls_goodness_of_fit_ref 0.850
_refine_ls_hydrogen_treatment mixed
_refine_ls_matrix_type full
_refine_ls_number_parameters 996
_refine_ls_number_reflns 15216
_refine_ls_number_restraints 0
_refine_ls_restrained_S_all 0.850
_refine_ls_R_factor_all 0.1488
_refine_ls_R_factor_gt 0.0583
_refine_ls_shift/su_max 7.135
_refine_ls_shift/su_mean 0.160
_refine_ls_structure_factor_coef Fsqd
_refine_ls_weighting_details 'calc w=1/[\s^2^(Fo^2^)+(0.0364P)^2^+0.0000P] where P=(Fo^2^+2Fc^2^)/3'
_refine_ls_weighting_scheme calc
_refine_ls_wR_factor_gt 0.1034
_refine_ls_wR_factor_ref 0.1220
_reflns_number_gt 6591
_reflns_number_total 15216
_reflns_threshold_expression 2sigma(I)
_cod_data_source_file ic030259t_04.cif
_cod_data_source_block (Et4N)3[Tp2Mo2Fe6S9(SPh)2]5.5MeCN
_cod_depositor_comments
;
The following automatic conversions were performed:

'_chemical_melting_point' value ' not measure ' was changed to '?' -
the value is undefined or not given.

Automatic conversion script
Id: cif_fix_values 1646 2011-03-28 12:23:43Z adriana 
;
_cod_original_cell_volume 9091(2)
_cod_original_formula_sum 'C65 H106.50 B2 Fe6 Mo2 N20.50 S11'
_cod_database_code 4310379

loop_
_symmetry_equiv_pos_as_xyz
'x, y, z'
'-x+1/2, y+1/2, -z+1/2'
'-x, -y, -z'
'x-1/2, -y-1/2, z-1/2'

loop_
_atom_site_label
_atom_site_type_symbol
_atom_site_fract_x
_atom_site_fract_y
_atom_site_fract_z
_atom_site_U_iso_or_equiv
_atom_site_adp_type
_atom_site_occupancy
_atom_site_symmetry_multiplicity
_atom_site_calc_flag
_atom_site_refinement_flags
_atom_site_disorder_assembly
_atom_site_disorder_group
Mo1 Mo 0.23340(4) 0.06230(4) 0.45911(3) 0.0352(2) Uani 1 1 d . . .
Mo2 Mo 0.26426(4) 0.42543(4) 0.58062(3) 0.0357(2) Uani 1 1 d . . .
Fe1 Fe 0.22591(6) 0.19262(7) 0.41008(4) 0.0383(3) Uani 1 1 d . . .
Fe2 Fe 0.31816(6) 0.17926(7) 0.48777(4) 0.0357(3) Uani 1 1 d . . .
Fe3 Fe 0.16734(6) 0.18388(7) 0.49674(4) 0.0349(3) Uani 1 1 d . . .
Fe4 Fe 0.25509(6) 0.41460(7) 0.48416(5) 0.0409(3) Uani 1 1 d . . .
Fe5 Fe 0.33071(6) 0.30970(7) 0.53475(4) 0.0362(3) Uani 1 1 d . . .
Fe6 Fe 0.17896(6) 0.31663(7) 0.54053(4) 0.0362(3) Uani 1 1 d . . .
S1 S 0.32876(11) 0.12155(13) 0.41644(8) 0.0422(6) Uani 1 1 d . . .
S2 S 0.12633(11) 0.12520(12) 0.42968(8) 0.0388(6) Uani 1 1 d . . .
S3 S 0.24820(11) 0.11015(12) 0.53708(8) 0.0368(6) Uani 1 1 d . . .
S4 S 0.36199(11) 0.42982(13) 0.52599(8) 0.0422(6) Uani 1 1 d . . .
S5 S 0.15701(11) 0.43882(13) 0.53023(8) 0.0421(6) Uani 1 1 d . . .
S6 S 0.26250(11) 0.29840(12) 0.60113(8) 0.0381(6) Uani 1 1 d . . .
S7 S 0.24356(11) 0.28492(12) 0.47053(9) 0.0382(6) Uani 1 1 d . . .
S8 S 0.41966(11) 0.22690(13) 0.52268(9) 0.0429(6) Uani 1 1 d . . .
S9 S 0.08226(11) 0.24006(13) 0.53968(9) 0.0453(7) Uani 1 1 d . . .
S10 S 0.20739(14) 0.27840(15) 0.35049(10) 0.0614(8) Uani 1 1 d . . .
S11 S 0.25848(16) 0.46333(19) 0.40914(11) 0.0847(10) Uani 1 1 d . . .
N1 N 0.2219(4) -0.0158(4) 0.3965(3) 0.047(2) Uani 1 1 d . . .
N2 N 0.2210(4) -0.0905(5) 0.4024(3) 0.054(2) Uani 1 1 d . . .
N3 N 0.3155(4) -0.0242(4) 0.4816(3) 0.046(2) Uani 1 1 d . . .
N4 N 0.2998(4) -0.0987(4) 0.4770(3) 0.052(2) Uani 1 1 d . . .
N5 N 0.1559(3) -0.0201(4) 0.4906(3) 0.046(2) Uani 1 1 d . . .
N6 N 0.1624(4) -0.0953(4) 0.4814(3) 0.054(2) Uani 1 1 d . . .
N7 N 0.2688(3) 0.5510(4) 0.5842(3) 0.0389(18) Uani 1 1 d . . .
N8 N 0.2711(3) 0.5865(4) 0.6272(3) 0.0381(18) Uani 1 1 d . . .
N9 N 0.1892(4) 0.4444(4) 0.6420(3) 0.0427(19) Uani 1 1 d . . .
N10 N 0.2033(4) 0.4952(4) 0.6767(3) 0.046(2) Uani 1 1 d . . .
N11 N 0.3489(3) 0.4428(4) 0.6389(3) 0.0395(18) Uani 1 1 d . . .
N12 N 0.3397(4) 0.4913(4) 0.6756(3) 0.049(2) Uani 1 1 d . . .
N13 N 0.9860(4) 0.3606(4) 0.4012(3) 0.045(2) Uani 1 1 d . . .
N14 N 0.4651(4) 0.3315(5) 0.3661(3) 0.057(2) Uani 1 1 d . . .
N15 N 0.4618(4) 0.0851(5) 0.6503(3) 0.058(2) Uani 1 1 d . . .
N16 N 0.2953(8) 0.8535(9) 0.6491(6) 0.150(6) Uani 1 1 d . . .
N17 N 0.0856(8) 0.5595(14) 0.2691(8) 0.296(14) Uani 1 1 d . . .
C60 C 0.965(2) 1.0004(19) 0.3272(7) 0.36(3) Uani 1 1 d . . .
H60A H 0.9180 0.9777 0.3215 0.543 Uiso 1 1 calc R . .
H60B H 0.9954 0.9931 0.2997 0.543 Uiso 1 1 calc R . .
H60C H 0.9591 1.0526 0.3327 0.543 Uiso 1 1 calc R . .
N19 N 0.3450(5) 0.2123(6) 0.7687(4) 0.089(3) Uani 1 1 d . . .
C64 C 0.1283(8) 0.1815(10) 0.6694(7) 0.162(7) Uani 1 1 d . . .
H64A H 0.1638 0.2176 0.6806 0.243 Uiso 1 1 calc R . .
H64B H 0.1174 0.1894 0.6359 0.243 Uiso 1 1 calc R . .
H64C H 0.1482 0.1325 0.6740 0.243 Uiso 1 1 calc R . .
B1 B 0.2258(7) -0.1234(6) 0.4527(5) 0.065(4) Uani 1 1 d . . .
H1 H 0.224(4) -0.178(5) 0.451(3) 0.078 Uiso 1 1 calc . . .
B2 B 0.2725(6) 0.5451(7) 0.6739(4) 0.047(3) Uani 1 1 d . . .
H2 H 0.275(4) 0.580(4) 0.701(3) 0.056 Uiso 1 1 calc . . .
C1 C 0.2147(5) -0.0054(6) 0.3501(4) 0.060(3) Uani 1 1 d . . .
H1A H 0.2139 0.0410 0.3355 0.072 Uiso 1 1 calc R . .
C2 C 0.2086(6) -0.0717(6) 0.3258(4) 0.068(3) Uani 1 1 d . . .
H2A H 0.2027 -0.0783 0.2928 0.081 Uiso 1 1 calc R . .
C3 C 0.2131(5) -0.1245(7) 0.3592(5) 0.072(3) Uani 1 1 d . . .
H3 H 0.2111 -0.1755 0.3539 0.087 Uiso 1 1 calc R . .
C4 C 0.3826(5) -0.0205(5) 0.5000(3) 0.047(3) Uani 1 1 d . . .
H4 H 0.4072 0.0238 0.5067 0.056 Uiso 1 1 calc R . .
C5 C 0.4129(5) -0.0899(5) 0.5083(3) 0.054(3) Uani 1 1 d . . .
H5 H 0.4593 -0.1014 0.5213 0.064 Uiso 1 1 calc R . .
C6 C 0.3593(6) -0.1374(6) 0.4930(4) 0.069(3) Uani 1 1 d . . .
H6 H 0.3630 -0.1889 0.4935 0.083 Uiso 1 1 calc R . .
C7 C 0.0946(5) -0.0130(6) 0.5151(3) 0.055(3) Uani 1 1 d . . .
H7 H 0.0765 0.0321 0.5260 0.066 Uiso 1 1 calc R . .
C8 C 0.0609(5) -0.0803(6) 0.5224(4) 0.072(3) Uani 1 1 d . . .
H8 H 0.0173 -0.0892 0.5382 0.087 Uiso 1 1 calc R . .
C9 C 0.1053(5) -0.1310(6) 0.5013(4) 0.070(3) Uani 1 1 d . . .
H9 H 0.0976 -0.1821 0.5008 0.084 Uiso 1 1 calc R . .
C10 C 0.2693(4) 0.6022(5) 0.5492(3) 0.041(2) Uani 1 1 d . . .
H10 H 0.2679 0.5925 0.5165 0.050 Uiso 1 1 calc R . .
C11 C 0.2723(4) 0.6721(5) 0.5704(4) 0.049(3) Uani 1 1 d . . .
H11 H 0.2741 0.7177 0.5548 0.058 Uiso 1 1 calc R . .
C12 C 0.2720(4) 0.6603(5) 0.6186(4) 0.050(3) Uani 1 1 d . . .
H12 H 0.2723 0.6973 0.6419 0.060 Uiso 1 1 calc R . .
C13 C 0.1274(4) 0.4082(5) 0.6548(4) 0.050(3) Uani 1 1 d . . .
H13 H 0.1057 0.3689 0.6381 0.060 Uiso 1 1 calc R . .
C14 C 0.1015(5) 0.4384(6) 0.6964(3) 0.056(3) Uani 1 1 d . . .
H14 H 0.0592 0.4250 0.7124 0.068 Uiso 1 1 calc R . .
C15 C 0.1514(5) 0.4924(5) 0.7093(3) 0.052(3) Uani 1 1 d . . .
H15 H 0.1492 0.5222 0.7364 0.062 Uiso 1 1 calc R . .
C16 C 0.4110(5) 0.4061(5) 0.6498(4) 0.050(3) Uani 1 1 d . . .
H16 H 0.4308 0.3690 0.6308 0.060 Uiso 1 1 calc R . .
C17 C 0.4421(5) 0.4299(6) 0.6926(4) 0.061(3) Uani 1 1 d . . .
H17 H 0.4852 0.4129 0.7078 0.073 Uiso 1 1 calc R . .
C18 C 0.3955(6) 0.4839(6) 0.7078(4) 0.059(3) Uani 1 1 d . . .
H18 H 0.4015 0.5112 0.7359 0.071 Uiso 1 1 calc R . .
C19 C 0.1784(5) 0.2327(6) 0.2996(4) 0.061(3) Uani 1 1 d . . .
C20 C 0.1360(5) 0.1690(6) 0.2996(4) 0.056(3) Uani 1 1 d . . .
H20 H 0.1224 0.1489 0.3288 0.068 Uiso 1 1 calc R . .
C21 C 0.1131(6) 0.1341(8) 0.2577(5) 0.089(4) Uani 1 1 d . . .
H21 H 0.0858 0.0904 0.2594 0.107 Uiso 1 1 calc R . .
C22 C 0.1297(6) 0.1624(7) 0.2139(5) 0.094(4) Uani 1 1 d . . .
H22 H 0.1147 0.1392 0.1854 0.112 Uiso 1 1 calc R . .
C23 C 0.1718(6) 0.2303(8) 0.2143(5) 0.099(4) Uani 1 1 d . . .
H23 H 0.1853 0.2511 0.1854 0.119 Uiso 1 1 calc R . .
C24 C 0.1921(7) 0.2642(7) 0.2553(4) 0.087(4) Uani 1 1 d . . .
H24 H 0.2159 0.3100 0.2540 0.104 Uiso 1 1 calc R . .
C25 C 0.2976(8) 0.5524(7) 0.4170(4) 0.083(4) Uani 1 1 d . . .
C26 C 0.3721(9) 0.5624(7) 0.4322(5) 0.107(5) Uani 1 1 d . . .
H26 H 0.3999 0.5206 0.4402 0.128 Uiso 1 1 calc R . .
C31 C 0.9676(5) 0.3839(5) 0.3503(4) 0.061(3) Uani 1 1 d . . .
H31A H 0.9227 0.3586 0.3399 0.073 Uiso 1 1 calc R . .
H31B H 0.9572 0.4368 0.3503 0.073 Uiso 1 1 calc R . .
C32 C 1.0257(5) 0.3691(6) 0.3144(4) 0.078(3) Uani 1 1 d . . .
H32A H 1.0720 0.3893 0.3259 0.117 Uiso 1 1 calc R . .
H32B H 1.0118 0.3922 0.2845 0.117 Uiso 1 1 calc R . .
H32C H 1.0306 0.3165 0.3098 0.117 Uiso 1 1 calc R . .
C33 C 1.0538(4) 0.4018(5) 0.4197(4) 0.055(3) Uani 1 1 d . . .
H33A H 1.0955 0.3877 0.4007 0.066 Uiso 1 1 calc R . .
H33B H 1.0645 0.3866 0.4525 0.066 Uiso 1 1 calc R . .
C34 C 1.0454(5) 0.4857(5) 0.4183(4) 0.080(4) Uani 1 1 d . . .
H34A H 1.0450 0.5023 0.3856 0.120 Uiso 1 1 calc R . .
H34B H 1.0861 0.5083 0.4356 0.120 Uiso 1 1 calc R . .
H34C H 1.0000 0.4996 0.4327 0.120 Uiso 1 1 calc R . .
C35 C 0.9207(5) 0.3763(6) 0.4309(4) 0.063(3) Uani 1 1 d . . .
H35A H 0.8796 0.3468 0.4186 0.076 Uiso 1 1 calc R . .
H35B H 0.9075 0.4281 0.4267 0.076 Uiso 1 1 calc R . .
C36 C 0.9299(5) 0.3612(6) 0.4839(3) 0.067(3) Uani 1 1 d . . .
H36A H 0.9492 0.3120 0.4887 0.101 Uiso 1 1 calc R . .
H36B H 0.8829 0.3653 0.4987 0.101 Uiso 1 1 calc R . .
H36C H 0.9636 0.3968 0.4980 0.101 Uiso 1 1 calc R . .
C37 C 1.0059(4) 0.2788(5) 0.4031(3) 0.053(3) Uani 1 1 d . . .
H37A H 1.0169 0.2654 0.4362 0.063 Uiso 1 1 calc R . .
H37B H 1.0505 0.2713 0.3853 0.063 Uiso 1 1 calc R . .
C38 C 0.9464(5) 0.2259(5) 0.3832(4) 0.072(3) Uani 1 1 d . . .
H38A H 0.9023 0.2316 0.4011 0.109 Uiso 1 1 calc R . .
H38B H 0.9637 0.1756 0.3859 0.109 Uiso 1 1 calc R . .
H38C H 0.9360 0.2374 0.3501 0.109 Uiso 1 1 calc R . .
C39 C 0.4717(6) 0.3821(7) 0.3233(4) 0.089(4) Uani 1 1 d . . .
H39A H 0.4801 0.3522 0.2950 0.107 Uiso 1 1 calc R . .
H39B H 0.5143 0.4142 0.3282 0.107 Uiso 1 1 calc R . .
C40 C 0.4023(6) 0.4306(7) 0.3143(4) 0.112(5) Uani 1 1 d . . .
H40A H 0.3938 0.4604 0.3421 0.169 Uiso 1 1 calc R . .
H40B H 0.3603 0.3991 0.3081 0.169 Uiso 1 1 calc R . .
H40C H 0.4096 0.4622 0.2872 0.169 Uiso 1 1 calc R . .
C41 C 0.4570(5) 0.3703(6) 0.4111(4) 0.076(3) Uani 1 1 d . . .
H41A H 0.4492 0.3334 0.4358 0.092 Uiso 1 1 calc R . .
H41B H 0.4126 0.4002 0.4086 0.092 Uiso 1 1 calc R . .
C42 C 0.5203(5) 0.4207(6) 0.4283(5) 0.107(5) Uani 1 1 d . . .
H42A H 0.5594 0.3910 0.4421 0.160 Uiso 1 1 calc R . .
H42B H 0.5027 0.4547 0.4520 0.160 Uiso 1 1 calc R . .
H42C H 0.5385 0.4482 0.4016 0.160 Uiso 1 1 calc R . .
C43 C 0.5363(5) 0.2856(7) 0.3676(4) 0.088(4) Uani 1 1 d . . .
H43A H 0.5393 0.2582 0.3378 0.105 Uiso 1 1 calc R . .
H43B H 0.5781 0.3193 0.3695 0.105 Uiso 1 1 calc R . .
C44 C 0.5427(5) 0.2315(6) 0.4089(4) 0.081(4) Uani 1 1 d . . .
H44A H 0.5434 0.2583 0.4386 0.122 Uiso 1 1 calc R . .
H44B H 0.5875 0.2034 0.4064 0.122 Uiso 1 1 calc R . .
H44C H 0.5011 0.1983 0.4077 0.122 Uiso 1 1 calc R . .
C45 C 0.3997(5) 0.2809(6) 0.3592(4) 0.078(4) Uani 1 1 d . . .
H45A H 0.3551 0.3106 0.3607 0.093 Uiso 1 1 calc R . .
H45B H 0.3994 0.2461 0.3858 0.093 Uiso 1 1 calc R . .
C46 C 0.3966(6) 0.2356(7) 0.3113(4) 0.097(4) Uani 1 1 d . . .
H46A H 0.3982 0.2692 0.2846 0.145 Uiso 1 1 calc R . .
H46B H 0.3517 0.2073 0.3093 0.145 Uiso 1 1 calc R . .
H46C H 0.4381 0.2025 0.3105 0.145 Uiso 1 1 calc R . .
C47 C 0.5178(5) 0.0874(6) 0.6116(3) 0.070(3) Uani 1 1 d . . .
H47A H 0.5114 0.1332 0.5936 0.084 Uiso 1 1 calc R . .
H47B H 0.5083 0.0465 0.5896 0.084 Uiso 1 1 calc R . .
C48 C 0.5992(5) 0.0825(7) 0.6306(4) 0.105(5) Uani 1 1 d . . .
H48A H 0.6115 0.1267 0.6483 0.158 Uiso 1 1 calc R . .
H48B H 0.6315 0.0779 0.6040 0.158 Uiso 1 1 calc R . .
H48C H 0.6050 0.0399 0.6511 0.158 Uiso 1 1 calc R . .
C49 C 0.4694(6) 0.0155(6) 0.6789(4) 0.076(3) Uani 1 1 d . . .
H49A H 0.4288 0.0127 0.7007 0.091 Uiso 1 1 calc R . .
H49B H 0.5148 0.0182 0.6981 0.091 Uiso 1 1 calc R . .
C50 C 0.4706(7) -0.0567(7) 0.6490(4) 0.122(5) Uani 1 1 d . . .
H50A H 0.4301 -0.0563 0.6260 0.183 Uiso 1 1 calc R . .
H50B H 0.4659 -0.0988 0.6698 0.183 Uiso 1 1 calc R . .
H50C H 0.5163 -0.0599 0.6325 0.183 Uiso 1 1 calc R . .
C51 C 0.4735(5) 0.1487(6) 0.6854(4) 0.072(3) Uani 1 1 d . . .
H51A H 0.4383 0.1437 0.7108 0.086 Uiso 1 1 calc R . .
H51B H 0.5226 0.1444 0.6999 0.086 Uiso 1 1 calc R . .
C52 C 0.4654(6) 0.2246(6) 0.6638(4) 0.091(4) Uani 1 1 d . . .
H52A H 0.5006 0.2306 0.6390 0.137 Uiso 1 1 calc R . .
H52B H 0.4741 0.2615 0.6881 0.137 Uiso 1 1 calc R . .
H52C H 0.4163 0.2303 0.6504 0.137 Uiso 1 1 calc R . .
C53 C 0.3853(5) 0.0903(6) 0.6251(3) 0.066(3) Uani 1 1 d . . .
H53A H 0.3842 0.1345 0.6051 0.079 Uiso 1 1 calc R . .
H53B H 0.3790 0.0477 0.6041 0.079 Uiso 1 1 calc R . .
C54 C 0.3203(5) 0.0934(7) 0.6584(4) 0.087(4) Uani 1 1 d . . .
H54A H 0.3192 0.0488 0.6772 0.131 Uiso 1 1 calc R . .
H54B H 0.2752 0.0976 0.6397 0.131 Uiso 1 1 calc R . .
H54C H 0.3255 0.1356 0.6792 0.131 Uiso 1 1 calc R . .
C55 C 0.2529(10) 0.8928(11) 0.6254(9) 0.151(8) Uani 1 1 d . . .
C56 C 0.2125(11) 0.9297(10) 0.6020(8) 0.243(15) Uani 1 1 d . . .
H56A H 0.1902 0.9001 0.5769 0.365 Uiso 1 1 calc R . .
H56B H 0.2396 0.9698 0.5881 0.365 Uiso 1 1 calc R . .
H56C H 0.1748 0.9496 0.6218 0.365 Uiso 1 1 calc R . .
C57 C 0.1413(10) 0.5447(13) 0.2691(7) 0.168(9) Uani 1 1 d . . .
C58 C 0.2109(9) 0.5359(17) 0.2835(8) 0.34(2) Uani 1 1 d . . .
H58A H 0.2378 0.5809 0.2778 0.517 Uiso 1 1 calc R . .
H58B H 0.2325 0.4959 0.2659 0.517 Uiso 1 1 calc R . .
H58C H 0.2130 0.5245 0.3171 0.517 Uiso 1 1 calc R . .
C59 C 0.9909(19) 0.9763(15) 0.3570(7) 0.225(18) Uani 1 1 d . . .
N18 N 1.0301(8) 0.9384(10) 0.3918(5) 0.157(6) Uani 1 1 d . . .
C61 C 0.3155(6) 0.2616(7) 0.7548(4) 0.063(3) Uani 1 1 d . . .
C62 C 0.2764(6) 0.3303(6) 0.7384(4) 0.088(4) Uani 1 1 d . . .
H62A H 0.3006 0.3730 0.7523 0.132 Uiso 1 1 calc R . .
H62B H 0.2261 0.3287 0.7484 0.132 Uiso 1 1 calc R . .
H62C H 0.2773 0.3335 0.7041 0.132 Uiso 1 1 calc R . .
C63 C 0.059(3) 0.1893(18) 0.6971(10) 0.60(3) Uani 1 1 d . . .
C67 C 0.9358(13) 0.3083(19) 0.6210(11) 0.109(13) Uani 0.50 1 d P . .
H67A H 0.9883 0.3015 0.6221 0.163 Uiso 0.50 1 calc PR . .
H67B H 0.9244 0.3581 0.6109 0.163 Uiso 0.50 1 calc PR . .
H67C H 0.9136 0.2736 0.5988 0.163 Uiso 0.50 1 calc PR . .
C68 C 0.910(3) 0.297(3) 0.663(2) 0.20(3) Uani 0.50 1 d P . .
N21 N 0.9326(18) 0.250(2) 0.6701(14) 0.169(19) Uani 0.50 1 d P . .
C29 C 0.282(2) 0.665(2) 0.4086(9) 0.33(3) Uani 1 1 d . . .
H29 H 0.2490 0.7043 0.4061 0.401 Uiso 1 1 calc R . .
C30 C 0.250(2) 0.6049(11) 0.3991(12) 0.31(2) Uani 1 1 d . . .
H30 H 0.2042 0.5977 0.3836 0.376 Uiso 1 1 calc R . .
C28 C 0.3584(18) 0.6923(8) 0.4229(7) 0.222(19) Uani 1 1 d . . .
H28 H 0.3715 0.7422 0.4230 0.267 Uiso 1 1 calc R . .
C27 C 0.4076(8) 0.6348(10) 0.4360(5) 0.135(7) Uani 1 1 d . . .
H27 H 0.4565 0.6422 0.4459 0.162 Uiso 1 1 calc R . .
N51 N 0.1161(18) 0.201(2) 0.7335(13) 0.156(12) Uiso 0.50 1 d P . .
N20 N 0.084(3) 0.233(3) 0.738(2) 0.31(4) Uiso 0.50 1 d P . .

loop_
_atom_site_aniso_label
_atom_site_aniso_U_11
_atom_site_aniso_U_22
_atom_site_aniso_U_33
_atom_site_aniso_U_23
_atom_site_aniso_U_13
_atom_site_aniso_U_12
Mo1 0.0306(4) 0.0359(4) 0.0391(5) 0.0011(4) 0.0017(4) 0.0017(4)
Mo2 0.0296(4) 0.0355(5) 0.0419(5) -0.0015(4) -0.0012(4) -0.0010(4)
Fe1 0.0346(7) 0.0411(8) 0.0393(8) 0.0057(7) 0.0018(6) 0.0018(6)
Fe2 0.0257(7) 0.0384(7) 0.0431(9) 0.0028(7) 0.0022(6) 0.0004(6)
Fe3 0.0274(7) 0.0354(7) 0.0421(8) -0.0008(7) 0.0025(6) -0.0002(6)
Fe4 0.0338(7) 0.0453(8) 0.0434(9) 0.0035(7) -0.0025(6) -0.0021(6)
Fe5 0.0263(7) 0.0403(8) 0.0419(9) 0.0004(7) -0.0003(6) -0.0018(6)
Fe6 0.0276(7) 0.0372(8) 0.0435(9) -0.0032(7) -0.0015(6) 0.0008(6)
S1 0.0362(13) 0.0476(15) 0.0431(16) 0.0029(13) 0.0103(12) 0.0033(11)
S2 0.0311(12) 0.0401(14) 0.0451(16) 0.0000(12) -0.0022(11) 0.0019(10)
S3 0.0278(12) 0.0446(14) 0.0381(15) 0.0041(12) 0.0025(11) 0.0005(10)
S4 0.0308(12) 0.0477(15) 0.0481(16) -0.0010(13) 0.0039(11) -0.0070(11)
S5 0.0333(12) 0.0409(14) 0.0518(16) -0.0032(13) -0.0057(12) 0.0025(11)
S6 0.0326(12) 0.0369(13) 0.0449(16) 0.0013(12) 0.0015(11) 0.0009(10)
S7 0.0277(11) 0.0401(13) 0.0468(16) 0.0051(12) 0.0010(11) 0.0004(11)
S8 0.0254(12) 0.0482(15) 0.0551(17) 0.0017(13) -0.0003(12) 0.0021(11)
S9 0.0262(12) 0.0470(15) 0.0630(18) -0.0087(13) 0.0088(12) -0.0047(11)
S10 0.0617(17) 0.0577(18) 0.064(2) 0.0010(15) -0.0059(15) -0.0060(14)
S11 0.072(2) 0.103(3) 0.079(2) 0.027(2) -0.0077(18) -0.0092(18)
N1 0.051(5) 0.051(6) 0.040(6) -0.003(4) -0.004(4) 0.012(4)
N2 0.054(5) 0.051(6) 0.056(7) -0.007(5) -0.002(5) 0.013(4)
N3 0.047(5) 0.038(5) 0.051(6) 0.003(4) -0.002(4) 0.011(4)
N4 0.058(6) 0.036(5) 0.064(6) 0.007(4) 0.002(5) 0.015(4)
N5 0.031(4) 0.045(5) 0.062(6) 0.010(4) 0.005(4) -0.002(4)
N6 0.058(5) 0.035(5) 0.070(6) 0.005(4) 0.009(5) -0.003(4)
N7 0.037(4) 0.045(5) 0.034(5) 0.001(4) -0.008(4) 0.008(4)
N8 0.033(4) 0.040(5) 0.040(5) -0.007(4) -0.008(4) 0.000(4)
N9 0.041(4) 0.043(5) 0.044(5) -0.005(4) 0.008(4) 0.006(4)
N10 0.044(5) 0.056(5) 0.038(5) -0.009(4) 0.007(4) 0.008(4)
N11 0.030(4) 0.040(5) 0.048(5) 0.000(4) -0.012(4) 0.000(4)
N12 0.054(5) 0.050(5) 0.042(6) -0.009(5) -0.006(5) -0.007(4)
N13 0.031(4) 0.051(5) 0.054(6) 0.002(4) -0.008(4) 0.001(4)
N14 0.035(5) 0.060(6) 0.075(7) -0.005(5) -0.003(5) -0.001(4)
N15 0.068(6) 0.061(6) 0.044(6) 0.009(5) 0.006(5) 0.009(5)
N16 0.130(13) 0.138(15) 0.186(17) -0.015(11) 0.068(12) -0.013(9)
N17 0.084(11) 0.40(3) 0.40(3) 0.22(3) 0.021(15) 0.001(16)
C60 0.59(5) 0.40(4) 0.09(2) 0.06(2) -0.10(3) -0.32(4)
N19 0.086(8) 0.080(8) 0.098(9) 0.018(6) -0.017(6) 0.025(6)
C64 0.118(13) 0.113(15) 0.25(2) 0.039(18) -0.011(14) -0.032(11)
B1 0.079(10) 0.020(6) 0.094(12) -0.007(8) -0.011(9) -0.007(7)
B2 0.041(7) 0.066(9) 0.031(8) -0.017(6) -0.012(6) 0.011(6)
C1 0.059(7) 0.073(8) 0.047(8) -0.011(7) 0.003(6) 0.007(6)
C2 0.100(9) 0.064(8) 0.038(7) -0.022(7) -0.010(6) 0.016(7)
C3 0.073(8) 0.066(8) 0.076(9) -0.025(8) -0.018(7) 0.005(7)
C4 0.040(6) 0.050(6) 0.050(7) 0.003(5) 0.000(5) 0.014(5)
C5 0.057(7) 0.046(6) 0.059(7) 0.007(6) 0.000(6) 0.018(6)
C6 0.101(9) 0.038(6) 0.069(8) 0.010(6) 0.005(7) 0.014(7)
C7 0.046(6) 0.064(7) 0.055(7) 0.011(6) 0.004(5) -0.004(5)
C8 0.046(6) 0.073(8) 0.098(10) 0.031(8) -0.007(6) -0.029(6)
C9 0.058(7) 0.060(7) 0.091(10) 0.025(7) -0.009(7) -0.021(6)
C10 0.030(5) 0.049(6) 0.045(7) -0.002(5) -0.003(5) 0.000(5)
C11 0.036(5) 0.034(6) 0.075(8) -0.004(6) -0.008(6) -0.013(4)
C12 0.036(5) 0.038(6) 0.075(8) -0.023(6) -0.003(6) -0.010(5)
C13 0.039(6) 0.048(6) 0.063(8) 0.007(5) -0.002(5) 0.009(5)
C14 0.051(6) 0.065(7) 0.054(7) -0.004(6) 0.011(6) 0.004(6)
C15 0.063(7) 0.055(7) 0.038(7) -0.008(5) 0.010(6) 0.007(6)
C16 0.041(6) 0.038(6) 0.072(8) -0.008(5) -0.001(6) 0.002(5)
C17 0.055(7) 0.060(7) 0.067(8) -0.004(6) -0.025(6) 0.010(6)
C18 0.066(7) 0.059(7) 0.051(8) -0.002(6) -0.020(6) -0.015(6)
C19 0.046(6) 0.085(8) 0.052(8) -0.004(7) -0.013(6) -0.001(6)
C20 0.056(7) 0.072(8) 0.040(7) -0.002(6) -0.011(6) -0.006(6)
C21 0.079(9) 0.130(12) 0.058(9) 0.014(9) -0.021(8) -0.011(8)
C22 0.097(10) 0.100(11) 0.082(11) -0.004(8) -0.027(8) -0.021(8)
C23 0.094(10) 0.128(13) 0.076(11) 0.024(9) -0.014(8) -0.041(9)
C24 0.120(11) 0.121(11) 0.018(7) 0.018(7) -0.018(7) -0.032(9)
C25 0.096(9) 0.093(11) 0.061(9) 0.006(7) -0.004(8) 0.020(9)
C26 0.162(14) 0.061(9) 0.099(11) 0.018(8) 0.040(11) -0.008(10)
C31 0.069(7) 0.041(6) 0.072(9) 0.010(6) -0.026(7) 0.001(5)
C32 0.077(8) 0.099(9) 0.057(8) 0.015(7) -0.003(7) 0.010(7)
C33 0.038(6) 0.057(7) 0.069(8) -0.011(6) -0.025(5) -0.001(5)
C34 0.073(7) 0.061(8) 0.104(10) -0.024(7) -0.023(7) -0.006(6)
C35 0.033(6) 0.065(7) 0.090(9) -0.020(7) -0.015(6) 0.019(5)
C36 0.065(7) 0.070(8) 0.067(8) -0.015(6) 0.004(6) 0.019(6)
C37 0.034(5) 0.054(7) 0.069(8) 0.002(6) -0.015(5) 0.007(5)
C38 0.081(8) 0.042(6) 0.093(9) 0.004(6) -0.026(7) -0.007(6)
C39 0.095(9) 0.097(10) 0.075(9) 0.044(8) 0.019(8) -0.011(8)
C40 0.083(8) 0.119(11) 0.134(12) 0.077(10) -0.009(8) 0.037(9)
C41 0.059(7) 0.061(7) 0.109(11) -0.007(8) -0.001(7) -0.004(6)
C42 0.041(6) 0.076(9) 0.203(15) -0.035(10) -0.011(8) -0.025(6)
C43 0.063(8) 0.121(11) 0.081(9) 0.012(8) 0.016(7) -0.007(7)
C44 0.093(9) 0.065(8) 0.087(9) 0.018(7) 0.025(8) 0.009(7)
C45 0.053(7) 0.075(8) 0.107(10) 0.007(7) 0.024(7) -0.020(6)
C46 0.088(9) 0.107(10) 0.095(10) -0.033(8) 0.000(8) -0.010(8)
C47 0.079(8) 0.083(8) 0.050(7) 0.003(6) 0.022(6) 0.010(6)
C48 0.052(7) 0.165(14) 0.099(10) -0.006(10) 0.011(7) 0.019(8)
C49 0.081(8) 0.077(9) 0.071(9) 0.018(7) 0.012(7) 0.021(7)
C50 0.176(13) 0.069(9) 0.123(12) 0.004(9) 0.029(11) 0.029(9)
C51 0.058(7) 0.104(10) 0.053(8) -0.026(7) -0.003(6) 0.016(7)
C52 0.091(9) 0.058(8) 0.122(11) 0.005(8) -0.027(8) 0.001(7)
C53 0.076(8) 0.070(8) 0.051(7) 0.011(6) -0.001(6) -0.004(6)
C54 0.077(8) 0.132(11) 0.054(8) 0.012(7) 0.014(7) -0.009(7)
C55 0.114(18) 0.13(2) 0.21(3) 0.022(16) 0.024(17) -0.007(12)
C56 0.27(2) 0.113(15) 0.34(3) 0.138(17) -0.23(2) -0.079(15)
C57 0.079(12) 0.27(2) 0.158(18) 0.007(16) 0.039(14) 0.006(17)
C58 0.094(14) 0.72(6) 0.22(3) -0.10(3) -0.001(16) 0.03(3)
C59 0.39(5) 0.19(3) 0.09(2) -0.048(19) 0.06(3) -0.18(3)
N18 0.164(12) 0.198(16) 0.107(13) 0.007(11) -0.011(11) 0.030(11)
C61 0.057(8) 0.102(10) 0.031(7) 0.009(7) 0.002(6) 0.000(7)
C62 0.108(10) 0.085(9) 0.071(9) 0.023(7) 0.015(7) 0.018(8)
C63 1.41(10) 0.26(3) 0.14(3) -0.01(2) 0.19(4) -0.22(5)
C67 0.067(16) 0.11(2) 0.15(3) -0.03(3) 0.06(2) -0.001(16)
C68 0.16(4) 0.19(5) 0.23(6) -0.08(5) -0.13(4) 0.12(4)
N21 0.08(2) 0.22(4) 0.21(4) -0.16(3) -0.08(2) 0.07(2)
C29 0.50(7) 0.43(6) 0.070(17) -0.01(3) -0.03(3) 0.33(6)
C30 0.32(3) 0.085(15) 0.53(5) 0.04(2) 0.03(3) 0.13(2)
C28 0.55(6) 0.012(7) 0.105(18) 0.005(9) 0.07(2) 0.007(17)
C27 0.166(14) 0.142(15) 0.100(12) -0.039(12) 0.075(11) -0.087(13)

loop_
_atom_type_symbol
_atom_type_description
_atom_type_scat_dispersion_real
_atom_type_scat_dispersion_imag
_atom_type_scat_source
C C 0.0033 0.0016 'International Tables Vol C Tables 4.2.6.8 and 6.1.1.4'
H H 0.0000 0.0000 'International Tables Vol C Tables 4.2.6.8 and 6.1.1.4'
B B 0.0013 0.0007 'International Tables Vol C Tables 4.2.6.8 and 6.1.1.4'
N N 0.0061 0.0033 'International Tables Vol C Tables 4.2.6.8 and 6.1.1.4'
S S 0.1246 0.1234 'International Tables Vol C Tables 4.2.6.8 and 6.1.1.4'
Fe Fe 0.3463 0.8444 'International Tables Vol C Tables 4.2.6.8 and 6.1.1.4'
Mo Mo -1.6832 0.6857 'International Tables Vol C Tables 4.2.6.8 and 6.1.1.4'

loop_
_geom_angle_atom_site_label_1
_geom_angle_atom_site_label_2
_geom_angle_atom_site_label_3
_geom_angle
_geom_angle_site_symmetry_1
_geom_angle_site_symmetry_3
_geom_angle_publ_flag
N3 Mo1 N5 81.2(3) . . ?
N3 Mo1 N1 80.1(3) . . ?
N5 Mo1 N1 81.1(3) . . ?
N3 Mo1 S3 86.4(2) . . ?
N5 Mo1 S3 86.3(2) . . ?
N1 Mo1 S3 162.8(2) . . ?
N3 Mo1 S2 164.2(2) . . ?
N5 Mo1 S2 86.36(18) . . ?
N1 Mo1 S2 88.4(2) . . ?
S3 Mo1 S2 102.52(8) . . ?
N3 Mo1 S1 88.04(19) . . ?
N5 Mo1 S1 165.0(2) . . ?
N1 Mo1 S1 86.8(2) . . ?
S3 Mo1 S1 103.51(8) . . ?
S2 Mo1 S1 102.19(8) . . ?
N3 Mo1 Fe2 95.2(2) . . ?
N5 Mo1 Fe2 139.0(2) . . ?
N1 Mo1 Fe2 138.9(2) . . ?
S3 Mo1 Fe2 52.65(6) . . ?
S2 Mo1 Fe2 100.50(6) . . ?
S1 Mo1 Fe2 52.15(6) . . ?
N3 Mo1 Fe1 140.14(19) . . ?
N5 Mo1 Fe1 138.30(18) . . ?
N1 Mo1 Fe1 98.4(2) . . ?
S3 Mo1 Fe1 98.78(7) . . ?
S2 Mo1 Fe1 52.05(6) . . ?
S1 Mo1 Fe1 52.23(6) . . ?
Fe2 Mo1 Fe1 59.89(4) . . ?
N3 Mo1 Fe3 138.6(2) . . ?
N5 Mo1 Fe3 95.39(19) . . ?
N1 Mo1 Fe3 140.45(19) . . ?
S3 Mo1 Fe3 52.21(6) . . ?
S2 Mo1 Fe3 52.07(6) . . ?
S1 Mo1 Fe3 99.56(7) . . ?
Fe2 Mo1 Fe3 60.88(4) . . ?
Fe1 Mo1 Fe3 58.89(4) . . ?
N11 Mo2 N9 80.8(3) . . ?
N11 Mo2 N7 78.7(3) . . ?
N9 Mo2 N7 80.5(3) . . ?
N11 Mo2 S6 88.41(19) . . ?
N9 Mo2 S6 87.14(19) . . ?
N7 Mo2 S6 163.4(2) . . ?
N11 Mo2 S4 87.35(18) . . ?
N9 Mo2 S4 165.0(2) . . ?
N7 Mo2 S4 88.21(18) . . ?
S6 Mo2 S4 101.77(8) . . ?
N11 Mo2 S5 162.23(19) . . ?
N9 Mo2 S5 86.13(19) . . ?
N7 Mo2 S5 87.30(18) . . ?
S6 Mo2 S5 103.03(8) . . ?
S4 Mo2 S5 103.25(8) . . ?
N11 Mo2 Fe4 139.55(17) . . ?
N9 Mo2 Fe4 138.62(18) . . ?
N7 Mo2 Fe4 96.8(2) . . ?
S6 Mo2 Fe4 99.86(7) . . ?
S4 Mo2 Fe4 52.21(6) . . ?
S5 Mo2 Fe4 52.51(6) . . ?
N11 Mo2 Fe6 140.75(18) . . ?
N9 Mo2 Fe6 94.24(19) . . ?
N7 Mo2 Fe6 139.24(18) . . ?
S6 Mo2 Fe6 52.36(6) . . ?
S4 Mo2 Fe6 100.72(7) . . ?
S5 Mo2 Fe6 51.95(6) . . ?
Fe4 Mo2 Fe6 61.24(4) . . ?
N11 Mo2 Fe5 98.36(19) . . ?
N9 Mo2 Fe5 139.13(19) . . ?
N7 Mo2 Fe5 139.81(18) . . ?
S6 Mo2 Fe5 52.08(6) . . ?
S4 Mo2 Fe5 51.62(6) . . ?
S5 Mo2 Fe5 99.39(6) . . ?
Fe4 Mo2 Fe5 59.67(4) . . ?
Fe6 Mo2 Fe5 60.79(4) . . ?
S2 Fe1 S1 109.85(9) . . ?
S2 Fe1 S10 115.95(10) . . ?
S1 Fe1 S10 122.84(10) . . ?
S2 Fe1 S7 107.22(9) . . ?
S1 Fe1 S7 104.17(9) . . ?
S10 Fe1 S7 93.32(10) . . ?
S2 Fe1 Fe3 53.71(7) . . ?
S1 Fe1 Fe3 104.05(8) . . ?
S10 Fe1 Fe3 130.07(9) . . ?
S7 Fe1 Fe3 56.59(6) . . ?
S2 Fe1 Fe2 103.77(8) . . ?
S1 Fe1 Fe2 53.08(7) . . ?
S10 Fe1 Fe2 135.72(9) . . ?
S7 Fe1 Fe2 55.13(6) . . ?
Fe3 Fe1 Fe2 61.49(4) . . ?
S2 Fe1 Mo1 56.09(6) . . ?
S1 Fe1 Mo1 56.16(6) . . ?
S10 Fe1 Mo1 162.41(9) . . ?
S7 Fe1 Mo1 103.99(7) . . ?
Fe3 Fe1 Mo1 60.60(4) . . ?
Fe2 Fe1 Mo1 59.98(4) . . ?
S8 Fe2 S1 118.22(9) . . ?
S8 Fe2 S3 114.47(10) . . ?
S1 Fe2 S3 110.19(9) . . ?
S8 Fe2 S7 103.80(9) . . ?
S1 Fe2 S7 104.59(9) . . ?
S3 Fe2 S7 103.74(8) . . ?
S8 Fe2 Fe5 52.77(7) . . ?
S1 Fe2 Fe5 145.21(8) . . ?
S3 Fe2 Fe5 102.92(8) . . ?
S7 Fe2 Fe5 55.99(7) . . ?
S8 Fe2 Fe1 142.97(8) . . ?
S1 Fe2 Fe1 53.25(7) . . ?
S3 Fe2 Fe1 101.02(7) . . ?
S7 Fe2 Fe1 55.41(7) . . ?
Fe5 Fe2 Fe1 110.69(6) . . ?
S8 Fe2 Mo1 151.74(8) . . ?
S1 Fe2 Mo1 56.27(6) . . ?
S3 Fe2 Mo1 55.38(7) . . ?
S7 Fe2 Mo1 104.33(7) . . ?
Fe5 Fe2 Mo1 149.15(5) . . ?
Fe1 Fe2 Mo1 60.12(4) . . ?
S8 Fe2 Fe3 139.28(8) . . ?
S1 Fe2 Fe3 101.72(7) . . ?
S3 Fe2 Fe3 52.29(6) . . ?
S7 Fe2 Fe3 55.48(6) . . ?
Fe5 Fe2 Fe3 89.99(5) . . ?
Fe1 Fe2 Fe3 58.57(4) . . ?
Mo1 Fe2 Fe3 59.67(4) . . ?
S9 Fe3 S3 116.72(10) . . ?
S9 Fe3 S2 116.28(9) . . ?
S3 Fe3 S2 109.44(9) . . ?
S9 Fe3 S7 103.43(9) . . ?
S3 Fe3 S7 103.06(9) . . ?
S2 Fe3 S7 106.26(9) . . ?
S9 Fe3 Fe1 139.48(9) . . ?
S3 Fe3 Fe1 102.56(7) . . ?
S2 Fe3 Fe1 53.64(6) . . ?
S7 Fe3 Fe1 55.63(7) . . ?
S9 Fe3 Fe6 52.94(7) . . ?
S3 Fe3 Fe6 104.75(8) . . ?
S2 Fe3 Fe6 144.34(8) . . ?
S7 Fe3 Fe6 55.18(7) . . ?
Fe1 Fe3 Fe6 109.32(6) . . ?
S9 Fe3 Mo1 153.36(8) . . ?
S3 Fe3 Mo1 55.40(6) . . ?
S2 Fe3 Mo1 56.04(6) . . ?
S7 Fe3 Mo1 103.19(6) . . ?
Fe1 Fe3 Mo1 60.52(4) . . ?
Fe6 Fe3 Mo1 149.41(5) . . ?
S9 Fe3 Fe2 140.20(9) . . ?
S3 Fe3 Fe2 52.75(6) . . ?
S2 Fe3 Fe2 102.43(7) . . ?
S7 Fe3 Fe2 54.29(6) . . ?
Fe1 Fe3 Fe2 59.94(4) . . ?
Fe6 Fe3 Fe2 90.17(5) . . ?
Mo1 Fe3 Fe2 59.45(4) . . ?
S4 Fe4 S5 111.10(10) . . ?
S4 Fe4 S11 112.69(10) . . ?
S5 Fe4 S11 119.38(11) . . ?
S4 Fe4 S7 105.87(9) . . ?
S5 Fe4 S7 102.32(9) . . ?
S11 Fe4 S7 103.68(12) . . ?
S4 Fe4 Mo2 56.35(6) . . ?
S5 Fe4 Mo2 56.46(7) . . ?
S11 Fe4 Mo2 152.67(11) . . ?
S7 Fe4 Mo2 103.51(8) . . ?
S4 Fe4 Fe5 53.03(7) . . ?
S5 Fe4 Fe5 103.42(8) . . ?
S11 Fe4 Fe5 136.34(9) . . ?
S7 Fe4 Fe5 55.84(7) . . ?
Mo2 Fe4 Fe5 60.93(4) . . ?
S4 Fe4 Fe6 102.65(8) . . ?
S5 Fe4 Fe6 52.16(7) . . ?
S11 Fe4 Fe6 143.04(10) . . ?
S7 Fe4 Fe6 54.51(6) . . ?
Mo2 Fe4 Fe6 59.69(4) . . ?
Fe5 Fe4 Fe6 60.69(4) . . ?
S8 Fe5 S4 116.16(9) . . ?
S8 Fe5 S6 118.51(10) . . ?
S4 Fe5 S6 108.67(9) . . ?
S8 Fe5 S7 103.11(9) . . ?
S4 Fe5 S7 105.08(9) . . ?
S6 Fe5 S7 103.40(9) . . ?
S8 Fe5 Fe2 52.79(7) . . ?
S4 Fe5 Fe2 143.34(8) . . ?
S6 Fe5 Fe2 106.20(8) . . ?
S7 Fe5 Fe2 55.22(6) . . ?
S8 Fe5 Fe4 138.22(9) . . ?
S4 Fe5 Fe4 53.02(7) . . ?
S6 Fe5 Fe4 102.09(7) . . ?
S7 Fe5 Fe4 55.02(6) . . ?
Fe2 Fe5 Fe4 108.63(6) . . ?
S8 Fe5 Mo2 155.25(8) . . ?
S4 Fe5 Mo2 55.65(6) . . ?
S6 Fe5 Mo2 55.21(6) . . ?
S7 Fe5 Mo2 101.64(7) . . ?
Fe2 Fe5 Mo2 148.97(5) . . ?
Fe4 Fe5 Mo2 59.39(4) . . ?
S8 Fe5 Fe6 139.89(8) . . ?
S4 Fe5 Fe6 102.54(7) . . ?
S6 Fe5 Fe6 52.36(6) . . ?
S7 Fe5 Fe6 54.26(6) . . ?
Fe2 Fe5 Fe6 89.84(5) . . ?
Fe4 Fe5 Fe6 60.57(4) . . ?
Mo2 Fe5 Fe6 59.16(4) . . ?
S9 Fe6 S5 117.82(9) . . ?
S9 Fe6 S6 115.32(10) . . ?
S5 Fe6 S6 110.44(9) . . ?
S9 Fe6 S7 104.35(9) . . ?
S5 Fe6 S7 102.65(9) . . ?
S6 Fe6 S7 104.19(9) . . ?
S9 Fe6 Fe3 52.71(7) . . ?
S5 Fe6 Fe3 142.98(9) . . ?
S6 Fe6 Fe3 104.66(7) . . ?
S7 Fe6 Fe3 56.41(6) . . ?
S9 Fe6 Mo2 152.66(8) . . ?
S5 Fe6 Mo2 56.28(6) . . ?
S6 Fe6 Mo2 55.64(6) . . ?
S7 Fe6 Mo2 102.95(7) . . ?
Fe3 Fe6 Mo2 149.78(5) . . ?
S9 Fe6 Fe4 142.63(9) . . ?
S5 Fe6 Fe4 52.56(6) . . ?
S6 Fe6 Fe4 100.62(7) . . ?
S7 Fe6 Fe4 54.46(6) . . ?
Fe3 Fe6 Fe4 110.06(6) . . ?
Mo2 Fe6 Fe4 59.07(4) . . ?
S9 Fe6 Fe5 139.03(8) . . ?
S5 Fe6 Fe5 102.08(7) . . ?
S6 Fe6 Fe5 52.45(6) . . ?
S7 Fe6 Fe5 55.01(6) . . ?
Fe3 Fe6 Fe5 89.92(5) . . ?
Mo2 Fe6 Fe5 60.05(4) . . ?
Fe4 Fe6 Fe5 58.73(4) . . ?
Fe2 S1 Fe1 73.67(8) . . ?
Fe2 S1 Mo1 71.58(7) . . ?
Fe1 S1 Mo1 71.61(7) . . ?
Fe1 S2 Fe3 72.66(8) . . ?
Fe1 S2 Mo1 71.86(7) . . ?
Fe3 S2 Mo1 71.90(7) . . ?
Fe3 S3 Fe2 74.97(8) . . ?
Fe3 S3 Mo1 72.40(8) . . ?
Fe2 S3 Mo1 71.97(7) . . ?
Fe5 S4 Fe4 73.95(8) . . ?
Fe5 S4 Mo2 72.73(7) . . ?
Fe4 S4 Mo2 71.44(7) . . ?
Fe6 S5 Fe4 75.28(8) . . ?
Fe6 S5 Mo2 71.77(7) . . ?
Fe4 S5 Mo2 71.03(7) . . ?
Fe6 S6 Fe5 75.20(8) . . ?
Fe6 S6 Mo2 72.00(7) . . ?
Fe5 S6 Mo2 72.71(7) . . ?
Fe4 S7 Fe6 71.03(7) . . ?
Fe4 S7 Fe2 135.09(11) . . ?
Fe6 S7 Fe2 108.46(10) . . ?
Fe4 S7 Fe1 143.97(12) . . ?
Fe6 S7 Fe1 133.66(10) . . ?
Fe2 S7 Fe1 69.47(7) . . ?
Fe4 S7 Fe5 69.14(8) . . ?
Fe6 S7 Fe5 70.72(8) . . ?
Fe2 S7 Fe5 68.79(7) . . ?
Fe1 S7 Fe5 137.01(10) . . ?
Fe4 S7 Fe3 137.93(10) . . ?
Fe6 S7 Fe3 68.41(7) . . ?
Fe2 S7 Fe3 70.23(7) . . ?
Fe1 S7 Fe3 67.78(7) . . ?
Fe5 S7 Fe3 106.54(10) . . ?
Fe5 S8 Fe2 74.45(7) . . ?
Fe3 S9 Fe6 74.35(7) . . ?
C19 S10 Fe1 108.3(4) . . ?
C25 S11 Fe4 104.9(4) . . ?
C1 N1 N2 105.1(8) . . ?
C1 N1 Mo1 133.1(7) . . ?
N2 N1 Mo1 121.8(7) . . ?
C3 N2 N1 109.9(9) . . ?
C3 N2 B1 130.1(10) . . ?
N1 N2 B1 119.9(8) . . ?
C4 N3 N4 106.0(7) . . ?
C4 N3 Mo1 132.8(6) . . ?
N4 N3 Mo1 121.2(6) . . ?
C6 N4 N3 108.0(8) . . ?
C6 N4 B1 132.1(9) . . ?
N3 N4 B1 119.7(8) . . ?
C7 N5 N6 105.4(7) . . ?
C7 N5 Mo1 133.0(7) . . ?
N6 N5 Mo1 121.2(5) . . ?
C9 N6 N5 108.7(8) . . ?
C9 N6 B1 131.5(9) . . ?
N5 N6 B1 119.8(7) . . ?
C10 N7 N8 108.6(7) . . ?
C10 N7 Mo2 130.8(6) . . ?
N8 N7 Mo2 120.6(5) . . ?
C12 N8 N7 107.8(8) . . ?
C12 N8 B2 130.1(9) . . ?
N7 N8 B2 122.1(7) . . ?
C13 N9 N10 106.0(7) . . ?
C13 N9 Mo2 130.8(7) . . ?
N10 N9 Mo2 123.0(5) . . ?
C15 N10 N9 110.0(8) . . ?
C15 N10 B2 130.5(8) . . ?
N9 N10 B2 119.6(7) . . ?
C16 N11 N12 105.6(7) . . ?
C16 N11 Mo2 131.0(7) . . ?
N12 N11 Mo2 122.9(6) . . ?
C18 N12 N11 109.4(7) . . ?
C18 N12 B2 131.2(9) . . ?
N11 N12 B2 119.3(8) . . ?
C35 N13 C31 108.3(7) . . ?
C35 N13 C33 111.4(7) . . ?
C31 N13 C33 109.9(7) . . ?
C35 N13 C37 110.8(7) . . ?
C31 N13 C37 110.5(7) . . ?
C33 N13 C37 105.9(6) . . ?
C41 N14 C39 114.1(9) . . ?
C41 N14 C45 107.7(7) . . ?
C39 N14 C45 110.1(8) . . ?
C41 N14 C43 109.9(8) . . ?
C39 N14 C43 105.2(7) . . ?
C45 N14 C43 109.7(8) . . ?
C49 N15 C47 110.7(8) . . ?
C49 N15 C51 106.2(8) . . ?
C47 N15 C51 111.0(8) . . ?
C49 N15 C53 111.4(8) . . ?
C47 N15 C53 106.7(7) . . ?
C51 N15 C53 110.8(7) . . ?
N6 B1 N2 109.4(9) . . ?
N6 B1 N4 109.6(9) . . ?
N2 B1 N4 108.5(9) . . ?
N8 B2 N10 109.8(8) . . ?
N8 B2 N12 109.3(8) . . ?
N10 B2 N12 105.9(8) . . ?
N1 C1 C2 111.6(10) . . ?
C3 C2 C1 105.7(10) . . ?
C2 C3 N2 107.6(10) . . ?
N3 C4 C5 112.3(9) . . ?
C6 C5 C4 103.9(9) . . ?
N4 C6 C5 109.8(9) . . ?
N5 C7 C8 111.9(9) . . ?
C9 C8 C7 105.0(9) . . ?
N6 C9 C8 109.0(9) . . ?
N7 C10 C11 108.2(8) . . ?
C12 C11 C10 106.1(9) . . ?
N8 C12 C11 109.3(9) . . ?
N9 C13 C14 109.8(9) . . ?
C15 C14 C13 105.3(8) . . ?
N10 C15 C14 108.9(8) . . ?
N11 C16 C17 111.5(9) . . ?
C18 C17 C16 104.4(9) . . ?
N12 C18 C17 109.1(9) . . ?
C20 C19 C24 117.0(10) . . ?
C20 C19 S10 123.8(9) . . ?
C24 C19 S10 119.0(9) . . ?
C19 C20 C21 122.1(11) . . ?
C22 C21 C20 121.4(12) . . ?
C21 C22 C23 116.0(12) . . ?
C24 C23 C22 121.9(13) . . ?
C23 C24 C19 121.4(12) . . ?
C30 C25 C26 127.7(19) . . ?
C30 C25 S11 109.5(17) . . ?
C26 C25 S11 122.0(10) . . ?
C25 C26 C27 123.5(14) . . ?
C32 C31 N13 116.1(8) . . ?
N13 C33 C34 113.6(7) . . ?
N13 C35 C36 116.4(8) . . ?
N13 C37 C38 115.2(7) . . ?
N14 C39 C40 112.7(8) . . ?
N14 C41 C42 117.7(8) . . ?
C44 C43 N14 114.6(8) . . ?
N14 C45 C46 115.7(8) . . ?
N15 C47 C48 114.0(8) . . ?
N15 C49 C50 114.9(9) . . ?
C52 C51 N15 114.7(9) . . ?
C54 C53 N15 115.3(8) . . ?
C56 C55 N16 179(3) . . ?
N17 C57 C58 161(3) . . ?
C60 C59 N18 172(4) . . ?
N19 C61 C62 176.9(14) . . ?
N51 C63 C64 77(4) . . ?
N51 C63 N20 33(3) . . ?
C64 C63 N20 102(5) . . ?
N21 C68 C67 99(6) . . ?
C30 C29 C28 139(4) . . ?
C29 C30 C25 103(4) . . ?
C27 C28 C29 113.4(19) . . ?
C28 C27 C26 111.3(16) . . ?
N20 N51 C63 73(5) . . ?
N51 N20 C63 73(5) . . ?

loop_
_geom_bond_atom_site_label_1
_geom_bond_atom_site_label_2
_geom_bond_distance
_geom_bond_site_symmetry_2
_geom_bond_publ_flag
Mo1 N3 2.232(7) . ?
Mo1 N5 2.238(7) . ?
Mo1 N1 2.247(8) . ?
Mo1 S3 2.348(2) . ?
Mo1 S2 2.372(2) . ?
Mo1 S1 2.378(2) . ?
Mo1 Fe2 2.7128(14) . ?
Mo1 Fe1 2.7166(15) . ?
Mo1 Fe3 2.7188(14) . ?
Mo2 N11 2.226(7) . ?
Mo2 N9 2.242(6) . ?
Mo2 N7 2.264(7) . ?
Mo2 S6 2.357(2) . ?
Mo2 S4 2.369(2) . ?
Mo2 S5 2.378(2) . ?
Mo2 Fe4 2.6984(15) . ?
Mo2 Fe6 2.7157(15) . ?
Mo2 Fe5 2.7405(14) . ?
Fe1 S2 2.254(2) . ?
Fe1 S1 2.263(2) . ?
Fe1 S10 2.287(3) . ?
Fe1 S7 2.382(3) . ?
Fe1 Fe3 2.6718(17) . ?
Fe1 Fe2 2.7102(18) . ?
Fe2 S8 2.228(3) . ?
Fe2 S1 2.258(3) . ?
Fe2 S3 2.268(2) . ?
Fe2 S7 2.374(2) . ?
Fe2 Fe5 2.6950(18) . ?
Fe2 Fe3 2.7516(15) . ?
Fe3 S9 2.222(2) . ?
Fe3 S3 2.254(2) . ?
Fe3 S2 2.256(3) . ?
Fe3 S7 2.409(2) . ?
Fe3 Fe6 2.6889(18) . ?
Fe4 S4 2.250(3) . ?
Fe4 S5 2.264(2) . ?
Fe4 S11 2.272(3) . ?
Fe4 S7 2.373(3) . ?
Fe4 Fe5 2.7063(18) . ?
Fe4 Fe6 2.7577(17) . ?
Fe5 S8 2.227(2) . ?
Fe5 S4 2.250(3) . ?
Fe5 S6 2.264(2) . ?
Fe5 S7 2.396(3) . ?
Fe5 Fe6 2.7609(15) . ?
Fe6 S9 2.228(2) . ?
Fe6 S5 2.252(3) . ?
Fe6 S6 2.261(3) . ?
Fe6 S7 2.374(3) . ?
S10 C19 1.710(10) . ?
S11 C25 1.764(14) . ?
N1 C1 1.310(11) . ?
N1 N2 1.354(10) . ?
N2 C3 1.356(12) . ?
N2 B1 1.524(15) . ?
N3 C4 1.307(10) . ?
N3 N4 1.376(9) . ?
N4 C6 1.349(11) . ?
N4 B1 1.549(14) . ?
N5 C7 1.327(10) . ?
N5 N6 1.383(9) . ?
N6 C9 1.351(10) . ?
N6 B1 1.506(14) . ?
N7 C10 1.342(10) . ?
N7 N8 1.358(9) . ?
N8 C12 1.349(10) . ?
N8 B2 1.502(13) . ?
N9 C13 1.352(9) . ?
N9 N10 1.352(9) . ?
N10 C15 1.326(9) . ?
N10 B2 1.545(13) . ?
N11 C16 1.332(9) . ?
N11 N12 1.359(9) . ?
N12 C18 1.340(10) . ?
N12 B2 1.554(12) . ?
N13 C35 1.490(10) . ?
N13 C31 1.507(11) . ?
N13 C33 1.513(10) . ?
N13 C37 1.516(10) . ?
N14 C41 1.448(12) . ?
N14 C39 1.510(11) . ?
N14 C45 1.503(11) . ?
N14 C43 1.531(12) . ?
N15 C49 1.490(11) . ?
N15 C47 1.502(10) . ?
N15 C51 1.518(12) . ?
N15 C53 1.539(11) . ?
N16 C55 1.22(2) . ?
N17 C57 1.045(17) . ?
C60 C59 1.04(4) . ?
N19 C61 1.101(12) . ?
C64 C63 1.51(4) . ?
C1 C2 1.376(12) . ?
C2 C3 1.333(13) . ?
C4 C5 1.382(11) . ?
C5 C6 1.353(12) . ?
C7 C8 1.373(12) . ?
C8 C9 1.360(13) . ?
C10 C11 1.391(11) . ?
C11 C12 1.360(12) . ?
C13 C14 1.375(11) . ?
C14 C15 1.367(12) . ?
C16 C17 1.375(12) . ?
C17 C18 1.362(12) . ?
C19 C20 1.381(12) . ?
C19 C24 1.390(13) . ?
C20 C21 1.381(13) . ?
C21 C22 1.367(14) . ?
C22 C23 1.439(15) . ?
C23 C24 1.338(14) . ?
C25 C30 1.37(2) . ?
C25 C26 1.415(15) . ?
C26 C27 1.455(16) . ?
C31 C32 1.498(11) . ?
C33 C34 1.518(12) . ?
C35 C36 1.507(12) . ?
C37 C38 1.530(11) . ?
C39 C40 1.545(12) . ?
C41 C42 1.528(12) . ?
C43 C44 1.509(13) . ?
C45 C46 1.566(13) . ?
C47 C48 1.556(11) . ?
C49 C50 1.543(14) . ?
C51 C52 1.498(13) . ?
C53 C54 1.520(11) . ?
C55 C56 1.17(2) . ?
C57 C58 1.321(19) . ?
C59 N18 1.37(3) . ?
C61 C62 1.490(14) . ?
C63 N51 1.45(5) . ?
C63 N20 1.45(8) . ?
C67 C68 1.29(7) . ?
C68 N21 0.96(6) . ?
C29 C30 1.25(5) . ?
C29 C28 1.51(5) . ?
C28 C27 1.41(2) . ?
N51 N20 0.83(6) . ?
